data_4302861
loop_
_publ_author_name
'Axel Schulz'
'Alexander Villinger'

_publ_contact_author_address
;
Universit\"at Rostock
Institut f\"ur Chemie
Abteilung f\"ur Anorganische Chemie
Albert-Einstein-Strasse 3a 
18059 Rostock
Bundesrepublik Deutschland
;
_publ_contact_author_email axel.schulz@uni-rostock.de
_publ_contact_author_fax '+49 (0)381/498-6382'
_publ_contact_author_name 'Axel Schulz'
_publ_contact_author_phone '+49 (0)381/498-6400'
_publ_section_title
;
Cyclic Arsenic-Nitrogen Cations
;
_journal_name_full 'Inorganic Chemistry'
_journal_page_first 7359
_journal_page_last 7367
_journal_paper_doi 10.1021/ic900821h
_journal_volume 48
_journal_year 2009
_chemical_formula_moiety 'C48 H50 As2 Cl2 N2, C11.58 H23.15 O 2.89'
_chemical_formula_sum 'C59.58 H73.15 As2 Cl2 N2 O2.89'
_chemical_formula_weight 1084.34
_chemical_name_systematic
;
1,3-dichloro-2,4-bis[2,4-bis-(2,4,6-trimethylphenyl)phenyl]-cyclo-1,3-diarsa
-2,4-diazane tetrahydrofurane solvate
;
_space_group_IT_number 15
_symmetry_cell_setting monoclinic
_symmetry_Int_Tables_number 15
_symmetry_space_group_name_Hall '-C 2yc'
_symmetry_space_group_name_H-M 'C 1 2/c 1'
_atom_sites_solution_hydrogens geom
_atom_sites_solution_primary direct
_atom_sites_solution_secondary difmap
_audit_author_name 'Villinger, A.'
_audit_creation_method SHELXL-97
_cell_angle_alpha 90.00
_cell_angle_beta 90.70(3)
_cell_angle_gamma 90.00
_cell_formula_units_Z 4
_cell_length_a 14.766(3)
_cell_length_b 20.127(4)
_cell_length_c 18.286(4)
_cell_measurement_reflns_used 7043
_cell_measurement_temperature 173(2)
_cell_measurement_theta_max 73.938
_cell_measurement_theta_min 4.066
_cell_volume 5434.1(19)
_computing_cell_refinement 'Bruker Apex v2.0-2'
_computing_data_collection 'Bruker Apex v2.0-2'
_computing_data_reduction 'Bruker SAINT'
_computing_molecular_graphics
;
 ORTEP-3 (Farrugia, 1997), DIAMOND v3.0a (Brandenburg, 2005)
;
_computing_publication_material SHELXL-97
_computing_structure_refinement 'SHELXL-97 (Sheldrick, 1997)'
_computing_structure_solution 'SHELXS-97 (Sheldrick, 1997)'
_diffrn_ambient_temperature 173(2)
_diffrn_measured_fraction_theta_full 0.968
_diffrn_measured_fraction_theta_max 0.968
_diffrn_measurement_device_type 'Bruker-Nonius Apex X8-CCD-diffractometer'
_diffrn_measurement_method '\w scans'
_diffrn_radiation_monochromator graphite
_diffrn_radiation_source 'sealed tube'
_diffrn_radiation_type MoK\a
_diffrn_radiation_wavelength 0.71073
_diffrn_reflns_av_R_equivalents 0.0277
_diffrn_reflns_av_sigmaI/netI 0.0230
_diffrn_reflns_limit_h_max 20
_diffrn_reflns_limit_h_min -22
_diffrn_reflns_limit_k_max 30
_diffrn_reflns_limit_k_min -30
_diffrn_reflns_limit_l_max 27
_diffrn_reflns_limit_l_min -27
_diffrn_reflns_number 58012
_diffrn_reflns_theta_full 32.50
_diffrn_reflns_theta_max 32.50
_diffrn_reflns_theta_min 2.03
_exptl_absorpt_coefficient_mu 1.374
_exptl_absorpt_correction_T_max 0.7107
_exptl_absorpt_correction_T_min 0.4686
_exptl_absorpt_correction_type multi-scan
_exptl_absorpt_process_details '(SADABS; Sheldrick, 2004)'
_exptl_crystal_colour yellow
_exptl_crystal_density_diffrn 1.325
_exptl_crystal_density_method 'not measured'
_exptl_crystal_description block
_exptl_crystal_F_000 2271
_exptl_crystal_size_max 0.63
_exptl_crystal_size_mid 0.49
_exptl_crystal_size_min 0.25
_refine_diff_density_max 0.457
_refine_diff_density_min -0.362
_refine_diff_density_rms 0.082
_refine_ls_extinction_method none
_refine_ls_goodness_of_fit_ref 1.068
_refine_ls_hydrogen_treatment constr
_refine_ls_matrix_type full
_refine_ls_number_parameters 365
_refine_ls_number_reflns 9533
_refine_ls_number_restraints 0
_refine_ls_restrained_S_all 1.068
_refine_ls_R_factor_all 0.0460
_refine_ls_R_factor_gt 0.0301
_refine_ls_shift/su_max 0.002
_refine_ls_shift/su_mean 0.000
_refine_ls_structure_factor_coef Fsqd
_refine_ls_weighting_details 'calc w=1/[\s^2^(Fo^2^)+(0.0491P)^2^+1.4217P] where P=(Fo^2^+2Fc^2^)/3'
_refine_ls_weighting_scheme calc
_refine_ls_wR_factor_gt 0.0801
_refine_ls_wR_factor_ref 0.0852
_reflns_number_gt 7616
_reflns_number_total 9533
_reflns_threshold_expression >2sigma(I)
_cod_data_source_file ic900821h_si_002_06.cif
_cod_data_source_block ter2n2as2cl2_thf
_cod_original_cell_volume 5434.3(19)
_cod_original_sg_symbol_H-M 'C 2/c'
_cod_database_code 4302861

loop_
_symmetry_equiv_pos_as_xyz
'x, y, z'
'-x, y, -z+1/2'
'x+1/2, y+1/2, z'
'-x+1/2, y+1/2, -z+1/2'
'-x, -y, -z'
'x, -y, z-1/2'
'-x+1/2, -y+1/2, -z'
'x+1/2, -y+1/2, z-1/2'

loop_
_atom_site_label
_atom_site_type_symbol
_atom_site_fract_x
_atom_site_fract_y
_atom_site_fract_z
_atom_site_U_iso_or_equiv
_atom_site_adp_type
_atom_site_occupancy
_atom_site_symmetry_multiplicity
_atom_site_calc_flag
_atom_site_refinement_flags
_atom_site_disorder_assembly
_atom_site_disorder_group
As As 0.750640(8) 0.189392(6) 0.458880(6) 0.02121(4) Uani 1 1 d . . .
Cl Cl 0.84020(3) 0.124652(19) 0.53126(2) 0.04133(9) Uani 1 1 d . . .
N1 N 0.68450(6) 0.23140(5) 0.53164(5) 0.02021(18) Uani 1 1 d . . .
C1 C 0.59728(7) 0.21830(6) 0.55922(6) 0.0196(2) Uani 1 1 d . . .
C2 C 0.53818(8) 0.17299(6) 0.52382(6) 0.0222(2) Uani 1 1 d . . .
C3 C 0.45008(9) 0.16543(7) 0.54903(7) 0.0289(3) Uani 1 1 d . . .
H3 H 0.4101 0.1357 0.5244 0.035 Uiso 1 1 calc R . .
C4 C 0.41947(9) 0.20030(8) 0.60929(8) 0.0329(3) Uani 1 1 d . . .
H4 H 0.3585 0.1961 0.6246 0.039 Uiso 1 1 calc R . .
C5 C 0.47940(9) 0.24131(7) 0.64681(7) 0.0291(3) Uani 1 1 d . . .
H5 H 0.4594 0.2641 0.6892 0.035 Uiso 1 1 calc R . .
C6 C 0.56848(8) 0.24990(6) 0.62380(6) 0.0224(2) Uani 1 1 d . . .
C7 C 0.63181(8) 0.28683(7) 0.67418(6) 0.0235(2) Uani 1 1 d . . .
C8 C 0.69624(8) 0.25029(7) 0.71534(7) 0.0259(2) Uani 1 1 d . . .
C9 C 0.74876(9) 0.28265(8) 0.76810(7) 0.0330(3) Uani 1 1 d . . .
H9 H 0.7931 0.2582 0.7948 0.040 Uiso 1 1 calc R . .
C10 C 0.73778(10) 0.35022(9) 0.78279(8) 0.0372(3) Uani 1 1 d . . .
C11 C 0.67403(10) 0.38501(8) 0.74243(8) 0.0365(3) Uani 1 1 d . . .
H11 H 0.6664 0.4311 0.7517 0.044 Uiso 1 1 calc R . .
C12 C 0.62004(9) 0.35486(7) 0.68825(7) 0.0290(3) Uani 1 1 d . . .
C13 C 0.56790(8) 0.12774(6) 0.46381(7) 0.0224(2) Uani 1 1 d . . .
C14 C 0.55664(9) 0.14572(7) 0.39004(7) 0.0265(2) Uani 1 1 d . . .
C15 C 0.57846(10) 0.09983(8) 0.33592(8) 0.0348(3) Uani 1 1 d . . .
H15 H 0.5714 0.1120 0.2860 0.042 Uiso 1 1 calc R . .
C16 C 0.61026(11) 0.03687(8) 0.35309(9) 0.0396(3) Uani 1 1 d . . .
C17 C 0.62208(11) 0.02046(7) 0.42607(9) 0.0377(3) Uani 1 1 d . . .
H17 H 0.6455 -0.0221 0.4383 0.045 Uiso 1 1 calc R . .
C18 C 0.60089(9) 0.06421(7) 0.48216(8) 0.0291(3) Uani 1 1 d . . .
C19 C 0.55028(11) 0.39571(8) 0.64806(9) 0.0378(3) Uani 1 1 d . . .
H19A H 0.4899 0.3847 0.6660 0.057 Uiso 1 1 calc R . .
H19B H 0.5531 0.3861 0.5956 0.057 Uiso 1 1 calc R . .
H19C H 0.5624 0.4430 0.6563 0.057 Uiso 1 1 calc R . .
C20 C 0.79203(13) 0.38329(11) 0.84349(10) 0.0548(5) Uani 1 1 d . . .
H20A H 0.8562 0.3841 0.8305 0.082 Uiso 1 1 calc R . .
H20B H 0.7846 0.3583 0.8890 0.082 Uiso 1 1 calc R . .
H20C H 0.7704 0.4289 0.8502 0.082 Uiso 1 1 calc R . .
C21 C 0.70575(11) 0.17642(8) 0.70636(8) 0.0347(3) Uani 1 1 d . . .
H21A H 0.7366 0.1668 0.6604 0.052 Uiso 1 1 calc R . .
H21B H 0.6456 0.1559 0.7055 0.052 Uiso 1 1 calc R . .
H21C H 0.7413 0.1584 0.7474 0.052 Uiso 1 1 calc R . .
C22 C 0.52372(12) 0.21391(8) 0.36961(8) 0.0392(3) Uani 1 1 d . . .
H22A H 0.5227 0.2184 0.3162 0.059 Uiso 1 1 calc R . .
H22B H 0.5645 0.2473 0.3909 0.059 Uiso 1 1 calc R . .
H22C H 0.4625 0.2205 0.3884 0.059 Uiso 1 1 calc R . .
C23 C 0.63114(15) -0.01329(10) 0.29390(12) 0.0606(5) Uani 1 1 d . . .
H23A H 0.5985 -0.0012 0.2488 0.091 Uiso 1 1 calc R . .
H23B H 0.6120 -0.0576 0.3097 0.091 Uiso 1 1 calc R . .
H23C H 0.6964 -0.0135 0.2848 0.091 Uiso 1 1 calc R . .
C24 C 0.61296(11) 0.04260(8) 0.56093(9) 0.0395(3) Uani 1 1 d . . .
H24A H 0.6179 -0.0059 0.5631 0.059 Uiso 1 1 calc R . .
H24B H 0.5606 0.0571 0.5893 0.059 Uiso 1 1 calc R . .
H24C H 0.6682 0.0627 0.5814 0.059 Uiso 1 1 calc R . .
O1A O 0.2288(3) 0.1084(2) 0.5646(6) 0.111(3) Uani 0.604(11) 1 d P A 1
C25A C 0.1870(5) 0.1673(3) 0.5456(3) 0.0464(12) Uani 0.604(11) 1 d P A 1
H25A H 0.2291 0.1968 0.5190 0.056 Uiso 0.604(11) 1 calc PR A 1
H25B H 0.1651 0.1908 0.5895 0.056 Uiso 0.604(11) 1 calc PR A 1
C26A C 0.1072(5) 0.1459(4) 0.4958(4) 0.0495(12) Uani 0.604(11) 1 d P A 1
H26A H 0.0530 0.1735 0.5046 0.059 Uiso 0.604(11) 1 calc PR A 1
H26B H 0.1234 0.1489 0.4435 0.059 Uiso 0.604(11) 1 calc PR A 1
C27A C 0.0917(6) 0.0755(5) 0.5182(7) 0.103(4) Uani 0.604(11) 1 d P A 1
H27A H 0.0369 0.0718 0.5485 0.123 Uiso 0.604(11) 1 calc PR A 1
H27B H 0.0845 0.0465 0.4748 0.123 Uiso 0.604(11) 1 calc PR A 1
C28A C 0.1701(6) 0.0576(4) 0.5591(8) 0.139(5) Uani 0.604(11) 1 d P A 1
H28A H 0.1521 0.0435 0.6088 0.167 Uiso 0.604(11) 1 calc PR A 1
H28B H 0.2000 0.0195 0.5353 0.167 Uiso 0.604(11) 1 calc PR A 1
O1B O 0.1996(8) 0.1175(6) 0.5973(4) 0.109(4) Uani 0.396(11) 1 d P A 2
C25B C 0.1749(11) 0.1639(6) 0.5433(10) 0.119(7) Uani 0.396(11) 1 d P A 2
H25C H 0.1721 0.2093 0.5639 0.143 Uiso 0.396(11) 1 calc PR A 2
H25D H 0.2183 0.1635 0.5026 0.143 Uiso 0.396(11) 1 calc PR A 2
C26B C 0.0957(12) 0.1443(9) 0.5216(10) 0.097(5) Uani 0.396(11) 1 d P A 2
H26C H 0.0752 0.1685 0.4772 0.117 Uiso 0.396(11) 1 calc PR A 2
H26D H 0.0501 0.1494 0.5604 0.117 Uiso 0.396(11) 1 calc PR A 2
C27B C 0.1157(12) 0.0668(7) 0.5043(7) 0.084(4) Uani 0.396(11) 1 d P A 2
H27C H 0.0600 0.0414 0.4924 0.101 Uiso 0.396(11) 1 calc PR A 2
H27D H 0.1611 0.0607 0.4655 0.101 Uiso 0.396(11) 1 calc PR A 2
C28B C 0.1500(10) 0.0528(7) 0.5740(8) 0.093(4) Uani 0.396(11) 1 d P A 2
H28C H 0.1927 0.0148 0.5726 0.111 Uiso 0.396(11) 1 calc PR A 2
H28D H 0.1006 0.0422 0.6082 0.111 Uiso 0.396(11) 1 calc PR A 2
O2 O 0.5000 0.52859(13) 0.7500 0.0954(12) Uani 0.896(5) 2 d SP . .
C29 C 0.5693(2) 0.56712(15) 0.7780(2) 0.0900(11) Uani 0.896(5) 1 d P . .
H29A H 0.6271 0.5557 0.7542 0.108 Uiso 0.896(5) 1 calc PR . .
H29B H 0.5762 0.5596 0.8313 0.108 Uiso 0.896(5) 1 calc PR . .
C30 C 0.5458(2) 0.63655(14) 0.7635(3) 0.1166(18) Uani 0.896(5) 1 d P . .
H30A H 0.5509 0.6631 0.8089 0.140 Uiso 0.896(5) 1 calc PR . .
H30B H 0.5869 0.6557 0.7267 0.140 Uiso 0.896(5) 1 calc PR . .

loop_
_atom_site_aniso_label
_atom_site_aniso_U_11
_atom_site_aniso_U_22
_atom_site_aniso_U_33
_atom_site_aniso_U_23
_atom_site_aniso_U_13
_atom_site_aniso_U_12
As 0.01698(6) 0.02434(7) 0.02244(6) -0.00438(4) 0.00541(4) -0.00493(4)
Cl 0.03411(19) 0.03648(19) 0.0536(2) 0.01092(16) 0.00907(15) 0.00885(14)
N1 0.0159(4) 0.0236(5) 0.0213(4) -0.0026(3) 0.0058(3) -0.0053(3)
C1 0.0148(5) 0.0243(5) 0.0197(5) 0.0016(4) 0.0023(4) -0.0036(4)
C2 0.0177(5) 0.0267(6) 0.0224(5) 0.0002(4) 0.0011(4) -0.0037(4)
C3 0.0187(6) 0.0372(7) 0.0308(6) -0.0014(5) 0.0016(5) -0.0088(5)
C4 0.0166(6) 0.0491(9) 0.0331(7) -0.0022(6) 0.0071(5) -0.0074(5)
C5 0.0205(6) 0.0426(8) 0.0244(6) -0.0034(5) 0.0068(4) -0.0041(5)
C6 0.0171(5) 0.0296(6) 0.0205(5) -0.0005(4) 0.0033(4) -0.0033(4)
C7 0.0174(5) 0.0335(6) 0.0197(5) -0.0036(4) 0.0060(4) -0.0050(4)
C8 0.0212(6) 0.0365(7) 0.0200(5) -0.0014(5) 0.0041(4) -0.0045(5)
C9 0.0244(6) 0.0496(9) 0.0248(6) -0.0037(6) -0.0002(5) -0.0044(6)
C10 0.0293(7) 0.0526(9) 0.0298(7) -0.0128(6) 0.0021(5) -0.0104(6)
C11 0.0335(7) 0.0393(8) 0.0367(7) -0.0137(6) 0.0058(6) -0.0065(6)
C12 0.0255(6) 0.0356(7) 0.0261(6) -0.0057(5) 0.0061(5) -0.0028(5)
C13 0.0167(5) 0.0239(5) 0.0265(5) -0.0019(4) 0.0012(4) -0.0054(4)
C14 0.0222(6) 0.0312(6) 0.0260(6) -0.0025(5) -0.0026(4) -0.0020(5)
C15 0.0312(7) 0.0442(8) 0.0288(6) -0.0102(6) -0.0020(5) -0.0017(6)
C16 0.0339(8) 0.0373(8) 0.0476(8) -0.0177(6) 0.0040(6) -0.0032(6)
C17 0.0340(7) 0.0254(7) 0.0536(9) -0.0037(6) 0.0023(6) -0.0015(5)
C18 0.0242(6) 0.0260(6) 0.0370(7) 0.0018(5) 0.0003(5) -0.0050(5)
C19 0.0362(8) 0.0383(8) 0.0390(8) -0.0037(6) 0.0033(6) 0.0043(6)
C20 0.0473(10) 0.0727(13) 0.0444(9) -0.0232(9) -0.0067(8) -0.0135(9)
C21 0.0374(8) 0.0376(8) 0.0290(6) 0.0029(5) -0.0011(5) 0.0007(6)
C22 0.0476(9) 0.0392(8) 0.0306(7) 0.0025(6) -0.0070(6) 0.0073(7)
C23 0.0634(13) 0.0539(11) 0.0647(12) -0.0322(10) 0.0076(10) 0.0019(9)
C24 0.0400(8) 0.0351(8) 0.0434(8) 0.0134(6) -0.0006(6) -0.0020(6)
O1A 0.0391(19) 0.0435(18) 0.250(7) 0.023(3) -0.054(3) -0.0048(13)
C25A 0.037(2) 0.052(3) 0.050(2) -0.0046(16) -0.0142(15) -0.0073(17)
C26A 0.044(2) 0.044(2) 0.060(3) 0.005(2) -0.024(2) -0.0019(16)
C27A 0.056(3) 0.058(4) 0.193(11) -0.005(5) -0.053(4) -0.001(2)
C28A 0.055(3) 0.064(4) 0.297(14) 0.084(6) -0.073(6) -0.023(3)
O1B 0.093(6) 0.154(7) 0.079(4) 0.048(4) -0.054(4) -0.035(5)
C25B 0.066(7) 0.035(5) 0.255(18) -0.014(6) -0.032(8) 0.004(4)
C26B 0.092(9) 0.075(6) 0.123(12) 0.038(8) -0.050(8) -0.011(6)
C27B 0.148(13) 0.034(4) 0.070(4) -0.002(3) -0.025(6) -0.019(6)
C28B 0.099(9) 0.068(6) 0.111(7) 0.022(5) -0.013(5) -0.051(5)
O2 0.139(3) 0.0379(13) 0.109(2) 0.000 -0.010(2) 0.000
C29 0.094(2) 0.0670(18) 0.108(2) -0.0188(17) -0.0203(19) 0.0272(17)
C30 0.075(2) 0.0464(15) 0.228(5) -0.038(2) -0.034(3) 0.0088(13)

loop_
_atom_type_symbol
_atom_type_description
_atom_type_scat_dispersion_real
_atom_type_scat_dispersion_imag
_atom_type_scat_source
C C 0.0033 0.0016 'International Tables Vol C Tables 4.2.6.8 and 6.1.1.4'
H H 0.0000 0.0000 'International Tables Vol C Tables 4.2.6.8 and 6.1.1.4'
N N 0.0061 0.0033 'International Tables Vol C Tables 4.2.6.8 and 6.1.1.4'
O O 0.0106 0.0060 'International Tables Vol C Tables 4.2.6.8 and 6.1.1.4'
Cl Cl 0.1484 0.1585 'International Tables Vol C Tables 4.2.6.8 and 6.1.1.4'
As As 0.0499 2.0058 'International Tables Vol C Tables 4.2.6.8 and 6.1.1.4'

loop_
_geom_angle_atom_site_label_1
_geom_angle_atom_site_label_2
_geom_angle_atom_site_label_3
_geom_angle
_geom_angle_site_symmetry_1
_geom_angle_site_symmetry_3
_geom_angle_publ_flag
N1 As N1 79.56(5) . 7_656 ?
N1 As Cl 98.68(4) . . ?
N1 As Cl 98.13(4) 7_656 . ?
N1 As As 39.83(3) . 7_656 ?
N1 As As 39.73(3) 7_656 7_656 ?
Cl As As 100.96(2) . 7_656 ?
C1 N1 As 131.14(8) . . ?
C1 N1 As 126.49(8) . 7_656 ?
As N1 As 100.44(5) . 7_656 ?
C6 C1 C2 118.90(11) . . ?
C6 C1 N1 119.97(10) . . ?
C2 C1 N1 121.12(11) . . ?
C3 C2 C1 119.50(12) . . ?
C3 C2 C13 117.35(11) . . ?
C1 C2 C13 122.94(11) . . ?
C4 C3 C2 121.47(12) . . ?
C4 C3 H3 119.3 . . ?
C2 C3 H3 119.3 . . ?
C5 C4 C3 118.85(12) . . ?
C5 C4 H4 120.6 . . ?
C3 C4 H4 120.6 . . ?
C4 C5 C6 121.51(12) . . ?
C4 C5 H5 119.2 . . ?
C6 C5 H5 119.2 . . ?
C5 C6 C1 119.39(11) . . ?
C5 C6 C7 117.27(11) . . ?
C1 C6 C7 123.00(10) . . ?
C12 C7 C8 119.62(11) . . ?
C12 C7 C6 121.16(11) . . ?
C8 C7 C6 118.66(12) . . ?
C9 C8 C7 119.44(13) . . ?
C9 C8 C21 119.12(13) . . ?
C7 C8 C21 121.35(11) . . ?
C8 C9 C10 121.61(13) . . ?
C8 C9 H9 119.2 . . ?
C10 C9 H9 119.2 . . ?
C11 C10 C9 118.13(12) . . ?
C11 C10 C20 121.33(16) . . ?
C9 C10 C20 120.49(15) . . ?
C10 C11 C12 122.45(15) . . ?
C10 C11 H11 118.8 . . ?
C12 C11 H11 118.8 . . ?
C11 C12 C7 118.74(13) . . ?
C11 C12 C19 119.29(13) . . ?
C7 C12 C19 121.97(12) . . ?
C14 C13 C18 119.97(12) . . ?
C14 C13 C2 121.02(11) . . ?
C18 C13 C2 118.81(11) . . ?
C15 C14 C13 119.04(13) . . ?
C15 C14 C22 120.38(13) . . ?
C13 C14 C22 120.56(12) . . ?
C16 C15 C14 121.70(14) . . ?
C16 C15 H15 119.2 . . ?
C14 C15 H15 119.2 . . ?
C17 C16 C15 118.36(14) . . ?
C17 C16 C23 120.38(16) . . ?
C15 C16 C23 121.25(16) . . ?
C16 C17 C18 122.25(14) . . ?
C16 C17 H17 118.9 . . ?
C18 C17 H17 118.9 . . ?
C17 C18 C13 118.67(13) . . ?
C17 C18 C24 119.69(13) . . ?
C13 C18 C24 121.63(13) . . ?
C12 C19 H19A 109.5 . . ?
C12 C19 H19B 109.5 . . ?
H19A C19 H19B 109.5 . . ?
C12 C19 H19C 109.5 . . ?
H19A C19 H19C 109.5 . . ?
H19B C19 H19C 109.5 . . ?
C10 C20 H20A 109.5 . . ?
C10 C20 H20B 109.5 . . ?
H20A C20 H20B 109.5 . . ?
C10 C20 H20C 109.5 . . ?
H20A C20 H20C 109.5 . . ?
H20B C20 H20C 109.5 . . ?
C8 C21 H21A 109.5 . . ?
C8 C21 H21B 109.5 . . ?
H21A C21 H21B 109.5 . . ?
C8 C21 H21C 109.5 . . ?
H21A C21 H21C 109.5 . . ?
H21B C21 H21C 109.5 . . ?
C14 C22 H22A 109.5 . . ?
C14 C22 H22B 109.5 . . ?
H22A C22 H22B 109.5 . . ?
C14 C22 H22C 109.5 . . ?
H22A C22 H22C 109.5 . . ?
H22B C22 H22C 109.5 . . ?
C16 C23 H23A 109.5 . . ?
C16 C23 H23B 109.5 . . ?
H23A C23 H23B 109.5 . . ?
C16 C23 H23C 109.5 . . ?
H23A C23 H23C 109.5 . . ?
H23B C23 H23C 109.5 . . ?
C18 C24 H24A 109.5 . . ?
C18 C24 H24B 109.5 . . ?
H24A C24 H24B 109.5 . . ?
C18 C24 H24C 109.5 . . ?
H24A C24 H24C 109.5 . . ?
H24B C24 H24C 109.5 . . ?
C28A O1A C25A 110.4(5) . . ?
O1A C25A C26A 104.2(5) . . ?
O1A C25A H25A 110.9 . . ?
C26A C25A H25A 110.9 . . ?
O1A C25A H25B 110.9 . . ?
C26A C25A H25B 110.9 . . ?
H25A C25A H25B 108.9 . . ?
C27A C26A C25A 102.8(6) . . ?
C27A C26A H26A 111.2 . . ?
C25A C26A H26A 111.2 . . ?
C27A C26A H26B 111.2 . . ?
C25A C26A H26B 111.2 . . ?
H26A C26A H26B 109.1 . . ?
C28A C27A C26A 105.0(7) . . ?
C28A C27A H27A 110.7 . . ?
C26A C27A H27A 110.7 . . ?
C28A C27A H27B 110.7 . . ?
C26A C27A H27B 110.7 . . ?
H27A C27A H27B 108.8 . . ?
O1A C28A C27A 111.6(7) . . ?
O1A C28A H28A 109.3 . . ?
C27A C28A H28A 109.3 . . ?
O1A C28A H28B 109.3 . . ?
C27A C28A H28B 109.3 . . ?
H28A C28A H28B 108.0 . . ?
C25B O1B C28B 104.3(8) . . ?
C26B C25B O1B 103.9(13) . . ?
C26B C25B H25C 111.0 . . ?
O1B C25B H25C 111.0 . . ?
C26B C25B H25D 111.0 . . ?
O1B C25B H25D 111.0 . . ?
H25C C25B H25D 109.0 . . ?
C25B C26B C27B 100.8(14) . . ?
C25B C26B H26C 111.6 . . ?
C27B C26B H26C 111.6 . . ?
C25B C26B H26D 111.6 . . ?
C27B C26B H26D 111.6 . . ?
H26C C26B H26D 109.4 . . ?
C28B C27B C26B 94.7(12) . . ?
C28B C27B H27C 112.8 . . ?
C26B C27B H27C 112.8 . . ?
C28B C27B H27D 112.8 . . ?
C26B C27B H27D 112.8 . . ?
H27C C27B H27D 110.2 . . ?
C27B C28B O1B 104.2(10) . . ?
C27B C28B H28C 110.9 . . ?
O1B C28B H28C 110.9 . . ?
C27B C28B H28D 110.9 . . ?
O1B C28B H28D 110.9 . . ?
H28C C28B H28D 108.9 . . ?
C29 O2 C29 111.5(3) . 2_656 ?
O2 C29 C30 107.3(3) . . ?
O2 C29 H29A 110.3 . . ?
C30 C29 H29A 110.3 . . ?
O2 C29 H29B 110.3 . . ?
C30 C29 H29B 110.3 . . ?
H29A C29 H29B 108.5 . . ?
C30 C30 C29 106.40(19) 2_656 . ?
C30 C30 H30A 110.4 2_656 . ?
C29 C30 H30A 110.4 . . ?
C30 C30 H30B 110.4 2_656 . ?
C29 C30 H30B 110.4 . . ?
H30A C30 H30B 108.6 . . ?

loop_
_geom_bond_atom_site_label_1
_geom_bond_atom_site_label_2
_geom_bond_distance
_geom_bond_site_symmetry_2
_geom_bond_publ_flag
As N1 1.8629(11) . ?
As N1 1.8668(10) 7_656 ?
As Cl 2.2707(6) . ?
As As 2.8662(5) 7_656 ?
N1 C1 1.4137(15) . ?
N1 As 1.8668(10) 7_656 ?
C1 C6 1.4114(17) . ?
C1 C2 1.4137(16) . ?
C2 C3 1.3938(18) . ?
C2 C13 1.4958(18) . ?
C3 C4 1.387(2) . ?
C3 H3 0.9500 . ?
C4 C5 1.3858(19) . ?
C4 H4 0.9500 . ?
C5 C6 1.3966(17) . ?
C5 H5 0.9500 . ?
C6 C7 1.5017(17) . ?
C7 C12 1.404(2) . ?
C7 C8 1.4124(18) . ?
C8 C9 1.3922(18) . ?
C8 C21 1.503(2) . ?
C9 C10 1.396(2) . ?
C9 H9 0.9500 . ?
C10 C11 1.380(2) . ?
C10 C20 1.515(2) . ?
C11 C12 1.4023(19) . ?
C11 H11 0.9500 . ?
C12 C19 1.503(2) . ?
C13 C14 1.4047(18) . ?
C13 C18 1.4076(18) . ?
C14 C15 1.3943(19) . ?
C14 C22 1.502(2) . ?
C15 C16 1.386(2) . ?
C15 H15 0.9500 . ?
C16 C17 1.384(2) . ?
C16 C23 1.515(2) . ?
C17 C18 1.390(2) . ?
C17 H17 0.9500 . ?
C18 C24 1.513(2) . ?
C19 H19A 0.9800 . ?
C19 H19B 0.9800 . ?
C19 H19C 0.9800 . ?
C20 H20A 0.9800 . ?
C20 H20B 0.9800 . ?
C20 H20C 0.9800 . ?
C21 H21A 0.9800 . ?
C21 H21B 0.9800 . ?
C21 H21C 0.9800 . ?
C22 H22A 0.9800 . ?
C22 H22B 0.9800 . ?
C22 H22C 0.9800 . ?
C23 H23A 0.9800 . ?
C23 H23B 0.9800 . ?
C23 H23C 0.9800 . ?
C24 H24A 0.9800 . ?
C24 H24B 0.9800 . ?
C24 H24C 0.9800 . ?
O1A C28A 1.343(10) . ?
O1A C25A 1.379(8) . ?
C25A C26A 1.542(9) . ?
C25A H25A 0.9900 . ?
C25A H25B 0.9900 . ?
C26A C27A 1.494(14) . ?
C26A H26A 0.9900 . ?
C26A H26B 0.9900 . ?
C27A C28A 1.416(10) . ?
C27A H27A 0.9900 . ?
C27A H27B 0.9900 . ?
C28A H28A 0.9900 . ?
C28A H28B 0.9900 . ?
O1B C25B 1.405(17) . ?
O1B C28B 1.551(15) . ?
C25B C26B 1.29(2) . ?
C25B H25C 0.9900 . ?
C25B H25D 0.9900 . ?
C26B C27B 1.62(2) . ?
C26B H26C 0.9900 . ?
C26B H26D 0.9900 . ?
C27B C28B 1.396(17) . ?
C27B H27C 0.9900 . ?
C27B H27D 0.9900 . ?
C28B H28C 0.9900 . ?
C28B H28D 0.9900 . ?
O2 C29 1.377(4) . ?
O2 C29 1.377(4) 2_656 ?
C29 C30 1.463(4) . ?
C29 H29A 0.9900 . ?
C29 H29B 0.9900 . ?
C30 C30 1.435(6) 2_656 ?
C30 H30A 0.9900 . ?
C30 H30B 0.9900 . ?

loop_
_geom_torsion_atom_site_label_1
_geom_torsion_atom_site_label_2
_geom_torsion_atom_site_label_3
_geom_torsion_atom_site_label_4
_geom_torsion
_geom_torsion_site_symmetry_1
_geom_torsion_site_symmetry_2
_geom_torsion_site_symmetry_3
_geom_torsion_site_symmetry_4
_geom_torsion_publ_flag
N1 As N1 C1 164.57(13) 7_656 . . . ?
Cl As N1 C1 -98.69(10) . . . . ?
As As N1 C1 164.57(13) 7_656 . . . ?
N1 As N1 As 0.0 7_656 . . 7_656 ?
Cl As N1 As 96.74(4) . . . 7_656 ?
As N1 C1 C6 168.51(9) . . . . ?
As N1 C1 C6 -30.48(15) 7_656 . . . ?
As N1 C1 C2 -10.47(17) . . . . ?
As N1 C1 C2 150.54(9) 7_656 . . . ?
C6 C1 C2 C3 6.30(18) . . . . ?
N1 C1 C2 C3 -174.71(12) . . . . ?
C6 C1 C2 C13 -168.26(11) . . . . ?
N1 C1 C2 C13 10.74(18) . . . . ?
C1 C2 C3 C4 -1.5(2) . . . . ?
C13 C2 C3 C4 173.34(13) . . . . ?
C2 C3 C4 C5 -2.8(2) . . . . ?
C3 C4 C5 C6 2.2(2) . . . . ?
C4 C5 C6 C1 2.6(2) . . . . ?
C4 C5 C6 C7 -170.92(13) . . . . ?
C2 C1 C6 C5 -6.82(18) . . . . ?
N1 C1 C6 C5 174.17(12) . . . . ?
C2 C1 C6 C7 166.32(12) . . . . ?
N1 C1 C6 C7 -12.68(18) . . . . ?
C5 C6 C7 C12 -67.54(16) . . . . ?
C1 C6 C7 C12 119.18(14) . . . . ?
C5 C6 C7 C8 103.79(14) . . . . ?
C1 C6 C7 C8 -69.49(16) . . . . ?
C12 C7 C8 C9 -1.56(18) . . . . ?
C6 C7 C8 C9 -173.03(12) . . . . ?
C12 C7 C8 C21 174.97(13) . . . . ?
C6 C7 C8 C21 3.51(18) . . . . ?
C7 C8 C9 C10 1.7(2) . . . . ?
C21 C8 C9 C10 -174.93(14) . . . . ?
C8 C9 C10 C11 -1.2(2) . . . . ?
C8 C9 C10 C20 176.44(15) . . . . ?
C9 C10 C11 C12 0.6(2) . . . . ?
C20 C10 C11 C12 -177.02(15) . . . . ?
C10 C11 C12 C7 -0.5(2) . . . . ?
C10 C11 C12 C19 178.32(14) . . . . ?
C8 C7 C12 C11 0.98(19) . . . . ?
C6 C7 C12 C11 172.22(13) . . . . ?
C8 C7 C12 C19 -177.80(13) . . . . ?
C6 C7 C12 C19 -6.55(19) . . . . ?
C3 C2 C13 C14 90.67(15) . . . . ?
C1 C2 C13 C14 -94.67(15) . . . . ?
C3 C2 C13 C18 -84.27(15) . . . . ?
C1 C2 C13 C18 90.39(15) . . . . ?
C18 C13 C14 C15 0.08(18) . . . . ?
C2 C13 C14 C15 -174.81(12) . . . . ?
C18 C13 C14 C22 -178.47(13) . . . . ?
C2 C13 C14 C22 6.65(18) . . . . ?
C13 C14 C15 C16 0.5(2) . . . . ?
C22 C14 C15 C16 179.05(14) . . . . ?
C14 C15 C16 C17 -1.4(2) . . . . ?
C14 C15 C16 C23 178.18(15) . . . . ?
C15 C16 C17 C18 1.8(2) . . . . ?
C23 C16 C17 C18 -177.81(16) . . . . ?
C16 C17 C18 C13 -1.2(2) . . . . ?
C16 C17 C18 C24 178.33(14) . . . . ?
C14 C13 C18 C17 0.26(18) . . . . ?
C2 C13 C18 C17 175.26(12) . . . . ?
C14 C13 C18 C24 -179.27(12) . . . . ?
C2 C13 C18 C24 -4.27(18) . . . . ?
C28A O1A C25A C26A -24.0(10) . . . . ?
O1A C25A C26A C27A 23.1(10) . . . . ?
C25A C26A C27A C28A -14.5(12) . . . . ?
C25A O1A C28A C27A 15.4(14) . . . . ?
C26A C27A C28A O1A 0.9(15) . . . . ?
C28B O1B C25B C26B 29.0(19) . . . . ?
O1B C25B C26B C27B -51.4(19) . . . . ?
C25B C26B C27B C28B 56(2) . . . . ?
C26B C27B C28B O1B -34.5(14) . . . . ?
C25B O1B C28B C27B 9.3(15) . . . . ?
C29 O2 C29 C30 -3.4(2) 2_656 . . . ?
O2 C29 C30 C30 8.9(6) . . . 2_656 ?
